data_1536159
loop_
_publ_author_name
'Wacker, K.'
'Salk, M.'
'Decker-Schultheiss, G.'
'Keller, E.'

_publ_section_title
;
 Die Kristallstruktur der geordneten Phase der Verbindung Tl Sb Se2
;
_journal_name_full 'Zeitschrift fuer Anorganische und Allgemeine Chemie'
_journal_page_first 51
_journal_page_last 58
_journal_volume 606
_journal_year 1991
_chemical_formula_sum 'Sb Se2 Tl'
_chemical_name_systematic 'Tl Sb Se2'
_space_group_IT_number 4
_symmetry_space_group_name_Hall 'P 2yb'
_symmetry_space_group_name_H-M 'P 1 21 1'
_cell_angle_alpha 90
_cell_angle_beta 111.75
_cell_angle_gamma 90
_cell_formula_units_Z 4
_cell_length_a 9.137
_cell_length_b 4.097
_cell_length_c 12.765
_cell_volume 443.830
_citation_journal_id_ASTM ZAACAB
_cod_data_source_file Wacker_ZAACAB_1991_26.cif
_cod_data_source_block Sb1Se2Tl1
_cod_original_cell_volume 443.8305
_cod_original_formula_sum 'Sb1 Se2 Tl1'
_cod_database_code 1536159

loop_
_symmetry_equiv_pos_as_xyz
x,y,z
-x,y+1/2,-z

loop_
_atom_site_label
_atom_site_type_symbol
_atom_site_fract_x
_atom_site_fract_y
_atom_site_fract_z
_atom_site_occupancy
_atom_site_U_iso_or_equiv
Sb2 Sb+3 0.1923 0.241 0.6113 1 0.0
Sb1 Sb+3 0.0753 0.246 0.8875 1 0.0
Se3 Se-2 0.7237 0.249 0.1184 1 0.0
Tl2 Tl+1 0.6987 0.2377 0.6449 1 0.0
Se2 Se-2 0.0507 0.241 0.3949 1 0.0
Tl1 Tl+1 0.5447 0.25 0.8595 1 0.0
Se4 Se-2 0.6006 0.245 0.3921 1 0.0
Se1 Se-2 0.1654 0.242 0.1041 1 0.0
